data_7059252
loop_
_publ_author_name
'Li, Ling'
'Gou, Jian'
'Wu, Dong-Fang'
'Wang, Yun-Juan'
'Duan, Yao-Yao'
'Chen, Huan-Huan'
'Gao, Hong-Ling'
'Cui, Jian-Zhong'

_publ_section_title
;
 Near-infrared luminescence and magnetic properties of dinuclear rare
 earth complexes modulated by \b-diketone co-ligands
;
_journal_issue 10
_journal_name_full 'New Journal of Chemistry'
_journal_page_first 3912
_journal_page_last 3921
_journal_paper_doi 10.1039/D0NJ00164C
_journal_volume 44
_journal_year 2020
_chemical_formula_sum 'C51 H66 Eu2 N6 O15'
_chemical_formula_weight 1307.01
_space_group_crystal_system triclinic
_space_group_IT_number 2
_space_group_name_Hall '-P 1'
_space_group_name_H-M_alt 'P -1'
_atom_sites_solution_hydrogens mixed
_audit_creation_method SHELXL-2018/3
_audit_update_record
;
2019-07-21 deposited with the CCDC.	2020-01-28 downloaded from the CCDC.
;
_cell_angle_alpha 77.36(3)
_cell_angle_beta 68.98(3)
_cell_angle_gamma 77.19(3)
_cell_formula_units_Z 2
_cell_length_a 13.616(3)
_cell_length_b 13.689(3)
_cell_length_c 17.258(4)
_cell_measurement_reflns_used 8695
_cell_measurement_temperature 113(2)
_cell_measurement_theta_max 27.9183
_cell_measurement_theta_min 1.6225
_cell_volume 2893.4(13)
_computing_cell_refinement crystalclear
_computing_data_collection crystalclear
_computing_data_reduction crystalclear
_computing_molecular_graphics 'Bruker SHELXTL'
_computing_publication_material 'Bruker SHELXTL'
_computing_structure_refinement 'SHELXL-97 (Sheldrick, 1997)'
_computing_structure_solution 'SHELXS-97 (Sheldrick, 1990)'
_diffrn_ambient_temperature 113(2)
_diffrn_measured_fraction_theta_full 0.999
_diffrn_measured_fraction_theta_max 0.999
_diffrn_measurement_device_type 'rigaku saturn'
_diffrn_measurement_method '\w scans'
_diffrn_radiation_type MoK\a
_diffrn_radiation_wavelength 0.71073
_diffrn_reflns_av_R_equivalents 0.0351
_diffrn_reflns_av_unetI/netI 0.0403
_diffrn_reflns_Laue_measured_fraction_full 0.999
_diffrn_reflns_Laue_measured_fraction_max 0.999
_diffrn_reflns_limit_h_max 16
_diffrn_reflns_limit_h_min -16
_diffrn_reflns_limit_k_max 16
_diffrn_reflns_limit_k_min -16
_diffrn_reflns_limit_l_max 20
_diffrn_reflns_limit_l_min -20
_diffrn_reflns_number 27614
_diffrn_reflns_point_group_measured_fraction_full 0.999
_diffrn_reflns_point_group_measured_fraction_max 0.999
_diffrn_reflns_theta_full 25.019
_diffrn_reflns_theta_max 25.019
_diffrn_reflns_theta_min 1.622
_diffrn_standards_decay_% 0
_diffrn_standards_interval_count 0
_diffrn_standards_interval_time 0
_diffrn_standards_number 0
_exptl_absorpt_coefficient_mu 2.214
_exptl_absorpt_correction_T_max 1
_exptl_absorpt_correction_T_min 0.8235
_exptl_absorpt_correction_type multi-scan
_exptl_absorpt_process_details crystalclear
_exptl_crystal_colour Yellow
_exptl_crystal_density_diffrn 1.500
_exptl_crystal_description Prism
_exptl_crystal_F_000 1320
_exptl_crystal_size_max 0.200
_exptl_crystal_size_mid 0.180
_exptl_crystal_size_min 0.120
_refine_diff_density_max 1.143
_refine_diff_density_min -1.040
_refine_diff_density_rms 0.093
_refine_ls_extinction_method none
_refine_ls_goodness_of_fit_ref 1.066
_refine_ls_hydrogen_treatment mixed
_refine_ls_matrix_type full
_refine_ls_number_parameters 684
_refine_ls_number_reflns 10206
_refine_ls_number_restraints 37
_refine_ls_restrained_S_all 1.080
_refine_ls_R_factor_all 0.0364
_refine_ls_R_factor_gt 0.0312
_refine_ls_shift/su_max 0.005
_refine_ls_shift/su_mean 0.000
_refine_ls_structure_factor_coef Fsqd
_refine_ls_weighting_details 'w=1/[\s^2^(Fo^2^)+(0.0456P)^2^+0.4153P] where P=(Fo^2^+2Fc^2^)/3'
_refine_ls_weighting_scheme calc
_refine_ls_wR_factor_gt 0.0789
_refine_ls_wR_factor_ref 0.0828
_reflns_Friedel_coverage 0.000
_reflns_number_gt 9083
_reflns_number_total 10206
_reflns_threshold_expression 'I > 2\s(I)'
_cod_data_source_file d0nj00164c2.cif
_cod_data_source_block shelxl_CCDC2
_cod_depositor_comments
;
The following automatic conversions were performed:

data item '_exptl_absorpt_correction_type' value 'MULTI-SCAN' was
changed to 'multi-scan' in accordance with the
/home/data/users/saulius/crontab/automatic-downloads/rss-feeds/RSC/lib/dictionaries/cif_core.dic
dictionary named 'cif_core.dic' version 2.4.2 last updated on
2011-04-26.

Automatic conversion script
Id: cif_fix_values 7556 2019-12-06 15:28:31Z antanas 

 Adding full bibliography for 7059248--7059254.cif.

 Adding full bibliography for 7059248--7059254.cif.
;
_cod_original_cell_volume 2893.2(12)
_cod_database_code 7059252
_shelx_shelxl_version_number 2018/3
_shelx_space_group_comment
;
The symmetry employed for this shelxl refinement is uniquely defined
by the following loop, which should always be used as a source of
symmetry information in preference to the above space-group names.
They are only intended as comments.
;
_shelx_estimated_absorpt_t_min 0.666
_shelx_estimated_absorpt_t_max 0.777

loop_
_space_group_symop_operation_xyz
'x, y, z'
'-x, -y, -z'

loop_
_atom_site_label
_atom_site_type_symbol
_atom_site_fract_x
_atom_site_fract_y
_atom_site_fract_z
_atom_site_U_iso_or_equiv
_atom_site_adp_type
_atom_site_occupancy
_atom_site_site_symmetry_order
_atom_site_calc_flag
_atom_site_refinement_flags_posn
_atom_site_refinement_flags_adp
Eu1 Eu 0.74194(2) 0.75616(2) 1.07409(2) 0.02023(6) Uani 1 1 d . .
Eu2 Eu 0.77708(2) 0.86436(2) 0.85461(2) 0.02021(6) Uani 1 1 d . .
O1 O 0.59345(19) 0.79606(17) 1.19103(14) 0.0226(5) Uani 1 1 d . .
O2 O 0.71656(19) 0.72278(16) 0.95555(14) 0.0222(5) Uani 1 1 d . .
O3 O 0.8137(2) 0.69226(18) 0.80138(15) 0.0282(6) Uani 1 1 d . .
O4 O 0.63195(19) 0.83801(17) 0.81105(15) 0.0253(5) Uani 1 1 d . .
O5 O 0.68811(18) 0.90779(16) 0.99399(14) 0.0192(5) Uani 1 1 d . .
O6 O 0.7577(2) 0.92414(17) 1.11367(15) 0.0255(5) Uani 1 1 d . .
O7 O 0.7985(2) 0.9435(2) 0.71588(16) 0.0321(6) Uani 1 1 d . .
O8 O 0.83925(19) 1.01439(18) 0.84097(15) 0.0269(6) Uani 1 1 d . .
O9 O 0.9594(2) 0.8220(2) 0.77478(17) 0.0352(6) Uani 1 1 d . .
O10 O 0.89104(19) 0.80781(18) 0.94973(16) 0.0266(6) Uani 1 1 d . .
O11 O 0.8186(2) 0.69995(19) 1.18053(17) 0.0365(7) Uani 1 1 d . .
O12 O 0.8316(2) 0.59284(19) 1.05959(18) 0.0382(7) Uani 1 1 d . .
N1 N 0.6258(3) 0.7378(3) 1.3534(2) 0.0417(9) Uani 1 1 d . .
H1A H 0.666083 0.732610 1.301138 0.050 Uiso 1 1 calc R U
H1B H 0.654858 0.741260 1.390589 0.050 Uiso 1 1 calc R U
N2 N 0.5232(2) 0.6531(2) 1.19967(18) 0.0247(7) Uani 1 1 d . .
N3 N 0.5931(2) 0.6525(2) 1.11649(17) 0.0228(6) Uani 1 1 d . .
N4 N 0.5355(3) 0.7250(2) 0.7560(2) 0.0348(8) Uani 1 1 d . .
H4A H 0.520871 0.669064 0.748379 0.042 Uiso 1 1 calc R U
H4B H 0.569316 0.722313 0.791504 0.042 Uiso 1 1 calc R U
N5 N 0.5567(2) 1.0016(2) 0.81396(18) 0.0216(6) Uani 1 1 d D .
H5 H 0.506(2) 1.0533(18) 0.807(2) 0.026 Uiso 1 1 d D U
N6 N 0.6088(2) 1.0037(2) 0.86928(17) 0.0190(6) Uani 1 1 d . .
C1 C 0.5186(3) 0.7403(3) 1.3767(2) 0.0302(9) Uani 1 1 d . .
C2 C 0.4556(4) 0.7448(3) 1.4610(2) 0.0404(11) Uani 1 1 d . .
H2 H 0.487741 0.749304 1.500365 0.049 Uiso 1 1 calc R U
C3 C 0.3483(4) 0.7426(3) 1.4871(3) 0.0522(13) Uani 1 1 d . .
H3 H 0.307464 0.744724 1.544496 0.063 Uiso 1 1 calc R U
C4 C 0.2982(4) 0.7374(3) 1.4312(3) 0.0487(12) Uani 1 1 d . .
H4 H 0.223658 0.736863 1.449780 0.058 Uiso 1 1 calc R U
C5 C 0.3586(3) 0.7329(3) 1.3478(2) 0.0354(9) Uani 1 1 d . .
H5A H 0.325300 0.728398 1.309208 0.043 Uiso 1 1 calc R U
C6 C 0.4674(3) 0.7351(3) 1.3201(2) 0.0259(8) Uani 1 1 d . .
C7 C 0.5311(3) 0.7287(2) 1.2313(2) 0.0223(7) Uani 1 1 d . .
C8 C 0.5850(3) 0.5825(3) 1.0807(2) 0.0252(8) Uani 1 1 d . .
H8 H 0.535343 0.538011 1.113133 0.030 Uiso 1 1 calc R U
C9 C 0.6452(3) 0.5664(3) 0.9957(2) 0.0266(8) Uani 1 1 d . .
C10 C 0.6381(3) 0.4789(3) 0.9695(3) 0.0364(10) Uani 1 1 d . .
H10 H 0.597010 0.430937 1.009029 0.044 Uiso 1 1 calc R U
C11 C 0.6891(4) 0.4608(3) 0.8883(3) 0.0425(11) Uani 1 1 d . .
H11 H 0.683673 0.400550 0.872296 0.051 Uiso 1 1 calc R U
C12 C 0.7488(3) 0.5308(3) 0.8294(3) 0.0371(10) Uani 1 1 d . .
H12 H 0.784014 0.518708 0.773054 0.044 Uiso 1 1 calc R U
C13 C 0.7563(3) 0.6182(3) 0.8535(2) 0.0264(8) Uani 1 1 d . .
C14 C 0.7063(3) 0.6378(2) 0.9371(2) 0.0220(7) Uani 1 1 d . .
C15 C 0.8578(4) 0.6854(3) 0.7130(2) 0.0412(10) Uani 1 1 d . .
H15A H 0.908571 0.622427 0.704521 0.062 Uiso 1 1 calc R U
H15B H 0.894467 0.743471 0.682958 0.062 Uiso 1 1 calc R U
H15C H 0.800289 0.685546 0.691366 0.062 Uiso 1 1 calc R U
C16 C 0.5057(3) 0.8162(3) 0.7126(2) 0.0251(8) Uani 1 1 d . .
C17 C 0.4517(3) 0.8201(3) 0.6558(2) 0.0298(8) Uani 1 1 d . .
H17 H 0.434709 0.759233 0.649493 0.036 Uiso 1 1 calc R U
C18 C 0.4230(3) 0.9094(3) 0.6097(2) 0.0362(10) Uani 1 1 d . .
H18 H 0.387045 0.909191 0.571649 0.043 Uiso 1 1 calc R U
C19 C 0.4453(3) 0.9997(3) 0.6171(2) 0.0347(9) Uani 1 1 d . .
H19 H 0.426617 1.061146 0.583696 0.042 Uiso 1 1 calc R U
C20 C 0.4956(3) 0.9987(3) 0.6743(2) 0.0290(8) Uani 1 1 d . .
H20 H 0.511019 1.060560 0.680041 0.035 Uiso 1 1 calc R U
C21 C 0.5239(3) 0.9098(3) 0.7235(2) 0.0231(7) Uani 1 1 d . .
C22 C 0.5744(3) 0.9126(3) 0.7849(2) 0.0220(7) Uani 1 1 d . .
C23 C 0.5772(3) 1.0776(2) 0.9104(2) 0.0211(7) Uani 1 1 d . .
H23 H 0.523210 1.129858 0.898805 0.025 Uiso 1 1 calc R U
C24 C 0.6198(3) 1.0860(2) 0.9741(2) 0.0208(7) Uani 1 1 d . .
C25 C 0.6024(3) 1.1802(3) 1.0003(2) 0.0253(8) Uani 1 1 d . .
H25 H 0.565315 1.237655 0.974589 0.030 Uiso 1 1 calc R U
C26 C 0.6382(3) 1.1906(3) 1.0624(2) 0.0285(8) Uani 1 1 d . .
H26 H 0.627086 1.255337 1.078480 0.034 Uiso 1 1 calc R U
C27 C 0.6910(3) 1.1065(3) 1.1022(2) 0.0230(7) Uani 1 1 d . .
H27 H 0.715315 1.113554 1.145575 0.028 Uiso 1 1 calc R U
C28 C 0.7075(3) 1.0131(2) 1.0778(2) 0.0199(7) Uani 1 1 d . .
C29 C 0.6735(3) 1.0002(2) 1.0136(2) 0.0196(7) Uani 1 1 d . .
C30 C 0.7887(3) 0.9313(3) 1.1831(2) 0.0333(9) Uani 1 1 d . .
H30A H 0.841691 0.977028 1.164243 0.050 Uiso 1 1 calc R U
H30B H 0.819591 0.863919 1.205059 0.050 Uiso 1 1 calc R U
H30C H 0.726108 0.957842 1.227407 0.050 Uiso 1 1 calc R U
C31 C 0.8577(4) 1.0266(4) 0.5784(3) 0.0554(13) Uani 1 1 d . .
H31A H 0.897915 0.963294 0.557935 0.083 Uiso 1 1 calc R U
H31B H 0.897469 1.082484 0.547308 0.083 Uiso 1 1 calc R U
H31C H 0.788266 1.040391 0.569835 0.083 Uiso 1 1 calc R U
C32 C 0.8418(3) 1.0171(3) 0.6700(2) 0.0314(9) Uani 1 1 d . .
C33 C 0.8745(3) 1.0881(3) 0.6990(3) 0.0407(10) Uani 1 1 d . .
H33 H 0.903026 1.142919 0.658877 0.049 Uiso 1 1 calc R U
C34 C 0.8689(3) 1.0851(3) 0.7818(3) 0.0339(9) Uani 1 1 d . .
C35 C 0.8987(4) 1.1717(3) 0.8058(3) 0.0578(14) Uani 1 1 d . .
H35A H 0.840059 1.197323 0.853133 0.087 Uiso 1 1 calc R U
H35B H 0.912481 1.226334 0.757787 0.087 Uiso 1 1 calc R U
H35C H 0.962947 1.147624 0.822123 0.087 Uiso 1 1 calc R U
C36 C 1.1396(4) 0.8352(5) 0.7006(3) 0.0667(16) Uani 1 1 d . .
H36A H 1.168056 0.766269 0.687577 0.100 Uiso 1 1 calc R U
H36B H 1.194998 0.863833 0.708095 0.100 Uiso 1 1 calc R U
H36C H 1.117122 0.877451 0.654361 0.100 Uiso 1 1 calc R U
C37 C 1.0453(3) 0.8324(3) 0.7805(3) 0.0358(9) Uani 1 1 d . .
C38 C 1.0594(3) 0.8397(3) 0.8556(3) 0.0339(9) Uani 1 1 d . .
H38 H 1.125026 0.856875 0.851662 0.041 Uiso 1 1 calc R U
C39 C 0.9857(3) 0.8238(3) 0.9343(2) 0.0288(8) Uani 1 1 d . .
C40 C 1.0163(3) 0.8232(4) 1.0109(3) 0.0495(12) Uani 1 1 d . .
H40A H 0.975975 0.882448 1.037778 0.074 Uiso 1 1 calc R U
H40B H 1.092751 0.825403 0.993475 0.074 Uiso 1 1 calc R U
H40C H 0.999968 0.761197 1.050709 0.074 Uiso 1 1 calc R U
C41 C 0.9005(5) 0.6205(4) 1.2827(3) 0.0672(16) Uani 1 1 d . .
H41A H 0.931415 0.681773 1.274277 0.101 Uiso 1 1 calc R U
H41B H 0.952362 0.560474 1.291131 0.101 Uiso 1 1 calc R U
H41C H 0.836166 0.620865 1.332223 0.101 Uiso 1 1 calc R U
C42 C 0.8719(3) 0.6183(3) 1.2063(3) 0.0431(11) Uani 1 1 d . .
C43 C 0.9012(4) 0.5318(3) 1.1702(3) 0.0519(13) Uani 1 1 d . .
H43 H 0.940464 0.474728 1.194414 0.062 Uiso 1 1 calc R U
C44 C 0.8773(4) 0.5219(3) 1.1005(3) 0.0452(11) Uani 1 1 d . .
C45 C 0.9050(5) 0.4194(3) 1.0714(4) 0.0732(17) Uani 1 1 d . .
H45A H 0.850140 0.377767 1.106083 0.110 Uiso 1 1 calc R U
H45B H 0.974180 0.385393 1.076724 0.110 Uiso 1 1 calc R U
H45C H 0.908735 0.428736 1.012491 0.110 Uiso 1 1 calc R U
O13 O 0.7042(4) 0.7485(3) 0.4915(3) 0.0750(12) Uani 1 1 d . .
H13 H 0.719019 0.694106 0.521768 0.112 Uiso 1 1 calc R U
C46 C 0.7468(5) 0.8248(4) 0.5040(4) 0.0659(15) Uani 1 1 d . U
H46A H 0.776778 0.799350 0.550427 0.079 Uiso 1 1 calc R U
H46B H 0.689750 0.882841 0.520036 0.079 Uiso 1 1 calc R U
C47 C 0.8281(8) 0.8576(8) 0.4298(6) 0.158(4) Uani 1 1 d . U
H47A H 0.895341 0.811842 0.426915 0.238 Uiso 1 1 calc R U
H47B H 0.836529 0.926546 0.430784 0.238 Uiso 1 1 calc R U
H47C H 0.808408 0.857093 0.380582 0.238 Uiso 1 1 calc R U
O14 O 0.4619(3) 0.4757(2) 0.30690(18) 0.0423(7) Uani 1 1 d . .
H14 H 0.470642 0.530178 0.273412 0.063 Uiso 1 1 calc R U
C48 C 0.5124(5) 0.4687(4) 0.3674(3) 0.0609(14) Uani 1 1 d . U
H48A H 0.492840 0.409930 0.411623 0.073 Uiso 1 1 calc R U
H48B H 0.486277 0.530563 0.394381 0.073 Uiso 1 1 calc R U
C49 C 0.6313(5) 0.4568(5) 0.3294(5) 0.099(2) Uani 1 1 d . U
H49A H 0.656829 0.400162 0.297283 0.149 Uiso 1 1 calc R U
H49B H 0.663197 0.443265 0.374106 0.149 Uiso 1 1 calc R U
H49C H 0.651574 0.519313 0.291941 0.149 Uiso 1 1 calc R U
O15 O 0.7353(3) 0.5759(3) 0.6047(2) 0.0606(9) Uani 1 1 d . .
H15 H 0.676032 0.556927 0.631445 0.091 Uiso 1 1 calc R U
C50 C 0.8027(6) 0.5019(5) 0.5536(4) 0.0855(19) Uani 1 1 d . U
H50A H 0.847955 0.536228 0.500299 0.103 Uiso 1 1 calc R U
H50B H 0.758340 0.464193 0.539963 0.103 Uiso 1 1 calc R U
C51 C 0.8701(7) 0.4311(7) 0.5972(6) 0.130(3) Uani 1 1 d . U
H51A H 0.907991 0.469048 0.616289 0.196 Uiso 1 1 calc R U
H51B H 0.921847 0.386489 0.558754 0.196 Uiso 1 1 calc R U
H51C H 0.825788 0.390274 0.645707 0.196 Uiso 1 1 calc R U

loop_
_atom_site_aniso_label
_atom_site_aniso_U_11
_atom_site_aniso_U_22
_atom_site_aniso_U_33
_atom_site_aniso_U_23
_atom_site_aniso_U_13
_atom_site_aniso_U_12
Eu1 0.02458(11) 0.01603(10) 0.02286(11) -0.00151(7) -0.01224(8) -0.00261(7)
Eu2 0.02107(10) 0.01957(11) 0.02016(10) -0.00295(7) -0.00691(8) -0.00326(7)
O1 0.0279(13) 0.0206(12) 0.0209(12) -0.0012(10) -0.0100(11) -0.0058(11)
O2 0.0312(14) 0.0151(12) 0.0239(13) -0.0034(9) -0.0123(11) -0.0049(10)
O3 0.0354(15) 0.0259(14) 0.0214(13) -0.0072(10) -0.0058(11) -0.0037(11)
O4 0.0291(14) 0.0197(13) 0.0306(14) -0.0010(10) -0.0157(11) -0.0040(11)
O5 0.0247(12) 0.0137(11) 0.0218(12) -0.0030(9) -0.0108(10) -0.0023(10)
O6 0.0350(14) 0.0203(13) 0.0280(14) -0.0015(10) -0.0198(12) -0.0043(11)
O7 0.0325(15) 0.0380(16) 0.0248(14) -0.0006(12) -0.0077(12) -0.0104(12)
O8 0.0249(13) 0.0273(14) 0.0284(14) -0.0017(11) -0.0078(11) -0.0076(11)
O9 0.0261(15) 0.0435(17) 0.0344(15) -0.0111(12) -0.0059(12) -0.0041(12)
O10 0.0205(13) 0.0266(14) 0.0335(14) -0.0013(11) -0.0113(11) -0.0043(11)
O11 0.0480(17) 0.0271(15) 0.0428(17) 0.0022(12) -0.0327(15) 0.0002(13)
O12 0.0416(17) 0.0219(14) 0.0528(18) -0.0075(12) -0.0242(15) 0.0081(12)
N1 0.051(2) 0.054(2) 0.0288(19) -0.0094(16) -0.0234(17) -0.0058(18)
N2 0.0341(17) 0.0216(16) 0.0206(15) -0.0032(12) -0.0106(13) -0.0061(13)
N3 0.0319(17) 0.0180(15) 0.0197(15) -0.0011(11) -0.0103(13) -0.0051(13)
N4 0.052(2) 0.0258(17) 0.0372(19) -0.0073(14) -0.0243(17) -0.0079(16)
N5 0.0237(16) 0.0210(16) 0.0238(15) -0.0027(12) -0.0147(13) 0.0000(12)
N6 0.0216(15) 0.0189(15) 0.0209(15) -0.0017(11) -0.0120(12) -0.0048(12)
C1 0.051(3) 0.0174(18) 0.0243(19) -0.0010(14) -0.0153(18) -0.0070(17)
C2 0.069(3) 0.027(2) 0.023(2) -0.0054(16) -0.013(2) -0.007(2)
C3 0.081(4) 0.043(3) 0.023(2) -0.0136(19) -0.001(2) -0.010(3)
C4 0.042(3) 0.054(3) 0.040(3) -0.016(2) 0.006(2) -0.009(2)
C5 0.039(2) 0.034(2) 0.033(2) -0.0093(17) -0.0090(19) -0.0048(18)
C6 0.037(2) 0.0172(18) 0.0242(19) 0.0002(14) -0.0116(17) -0.0050(16)
C7 0.0280(19) 0.0169(18) 0.0211(18) 0.0040(14) -0.0131(15) -0.0001(15)
C8 0.033(2) 0.0195(18) 0.0264(19) 0.0000(14) -0.0133(16) -0.0082(16)
C9 0.035(2) 0.0198(18) 0.0272(19) -0.0058(14) -0.0123(16) -0.0016(16)
C10 0.049(3) 0.026(2) 0.037(2) -0.0070(17) -0.010(2) -0.0154(19)
C11 0.060(3) 0.030(2) 0.041(2) -0.0167(18) -0.008(2) -0.017(2)
C12 0.046(3) 0.029(2) 0.037(2) -0.0183(18) -0.009(2) -0.0025(19)
C13 0.030(2) 0.0201(19) 0.030(2) -0.0054(15) -0.0112(17) -0.0030(16)
C14 0.0258(18) 0.0204(18) 0.0227(18) -0.0037(14) -0.0118(15) -0.0029(15)
C15 0.053(3) 0.046(3) 0.024(2) -0.0114(18) -0.0044(19) -0.013(2)
C16 0.0288(19) 0.028(2) 0.0181(17) -0.0065(14) -0.0054(15) -0.0049(16)
C17 0.035(2) 0.033(2) 0.027(2) -0.0103(16) -0.0113(17) -0.0088(17)
C18 0.043(2) 0.046(3) 0.028(2) -0.0140(18) -0.0177(19) -0.004(2)
C19 0.047(2) 0.031(2) 0.031(2) -0.0050(17) -0.0214(19) -0.0008(19)
C20 0.040(2) 0.026(2) 0.0255(19) -0.0086(15) -0.0141(17) -0.0053(17)
C21 0.0265(19) 0.0235(19) 0.0199(18) -0.0034(14) -0.0080(15) -0.0039(15)
C22 0.0229(18) 0.0250(19) 0.0195(17) -0.0026(14) -0.0061(15) -0.0086(15)
C23 0.0206(17) 0.0175(18) 0.0257(18) 0.0014(14) -0.0117(15) -0.0016(14)
C24 0.0227(18) 0.0197(18) 0.0221(18) -0.0021(13) -0.0092(15) -0.0053(14)
C25 0.0288(19) 0.0188(18) 0.029(2) -0.0069(14) -0.0116(16) 0.0018(15)
C26 0.034(2) 0.0200(19) 0.036(2) -0.0082(15) -0.0173(18) -0.0009(16)
C27 0.0223(18) 0.0260(19) 0.0254(19) -0.0079(15) -0.0099(15) -0.0057(15)
C28 0.0186(17) 0.0168(17) 0.0235(18) 0.0007(13) -0.0083(14) -0.0027(14)
C29 0.0162(16) 0.0206(18) 0.0222(18) -0.0056(14) -0.0042(14) -0.0044(14)
C30 0.047(2) 0.030(2) 0.035(2) -0.0056(17) -0.030(2) -0.0035(18)
C31 0.075(4) 0.055(3) 0.028(2) 0.004(2) -0.008(2) -0.021(3)
C32 0.035(2) 0.030(2) 0.025(2) 0.0006(16) -0.0076(17) -0.0044(18)
C33 0.039(2) 0.039(2) 0.042(3) 0.0108(19) -0.014(2) -0.019(2)
C34 0.031(2) 0.028(2) 0.047(2) 0.0018(18) -0.0176(19) -0.0108(17)
C35 0.079(4) 0.040(3) 0.069(3) 0.009(2) -0.036(3) -0.038(3)
C36 0.033(3) 0.110(5) 0.049(3) -0.015(3) 0.000(2) -0.015(3)
C37 0.025(2) 0.030(2) 0.045(3) -0.0043(18) -0.0046(18) -0.0007(17)
C38 0.0207(19) 0.032(2) 0.047(3) -0.0073(18) -0.0064(18) -0.0060(16)
C39 0.028(2) 0.0193(19) 0.043(2) -0.0070(16) -0.0160(18) -0.0031(16)
C40 0.033(2) 0.073(3) 0.054(3) -0.018(2) -0.021(2) -0.011(2)
C41 0.081(4) 0.069(4) 0.069(4) 0.002(3) -0.062(3) 0.003(3)
C42 0.039(2) 0.046(3) 0.045(3) 0.010(2) -0.026(2) -0.003(2)
C43 0.056(3) 0.036(3) 0.056(3) 0.005(2) -0.028(3) 0.013(2)
C44 0.038(2) 0.025(2) 0.058(3) 0.000(2) -0.009(2) 0.0069(19)
C45 0.081(4) 0.026(3) 0.094(4) -0.013(3) -0.019(4) 0.015(3)
O13 0.109(3) 0.086(3) 0.061(3) 0.001(2) -0.057(2) -0.038(3)
C46 0.076(3) 0.071(3) 0.060(3) -0.008(2) -0.031(3) -0.016(3)
C47 0.142(7) 0.197(8) 0.160(7) -0.090(6) -0.006(6) -0.086(6)
O14 0.068(2) 0.0288(16) 0.0373(17) 0.0029(12) -0.0221(16) -0.0211(15)
C48 0.090(3) 0.040(2) 0.060(3) 0.002(2) -0.039(3) -0.012(2)
C49 0.091(4) 0.064(4) 0.150(6) 0.040(4) -0.071(4) -0.029(3)
O15 0.069(2) 0.058(2) 0.055(2) -0.0167(17) -0.0069(19) -0.0264(19)
C50 0.093(4) 0.077(3) 0.090(4) -0.020(3) -0.027(3) -0.019(3)
C51 0.127(6) 0.137(6) 0.149(7) -0.045(5) -0.064(5) -0.008(5)

loop_
_atom_type_symbol
_atom_type_description
_atom_type_scat_dispersion_real
_atom_type_scat_dispersion_imag
_atom_type_scat_source
C C 0.0033 0.0016 'International Tables Vol C Tables 4.2.6.8 and 6.1.1.4'
H H 0.0000 0.0000 'International Tables Vol C Tables 4.2.6.8 and 6.1.1.4'
Eu Eu -0.1578 3.6682 'International Tables Vol C Tables 4.2.6.8 and 6.1.1.4'
N N 0.0061 0.0033 'International Tables Vol C Tables 4.2.6.8 and 6.1.1.4'
O O 0.0106 0.0060 'International Tables Vol C Tables 4.2.6.8 and 6.1.1.4'

loop_
_geom_angle_atom_site_label_1
_geom_angle_atom_site_label_2
_geom_angle_atom_site_label_3
_geom_angle
O12 Eu1 O11 72.10(10)
O12 Eu1 O5 140.98(9)
O11 Eu1 O5 140.21(9)
O12 Eu1 O2 75.93(9)
O11 Eu1 O2 148.02(9)
O5 Eu1 O2 69.16(8)
O12 Eu1 O1 123.39(10)
O11 Eu1 O1 80.01(10)
O5 Eu1 O1 89.69(8)
O2 Eu1 O1 119.68(8)
O12 Eu1 O10 84.88(10)
O11 Eu1 O10 103.78(9)
O5 Eu1 O10 68.44(8)
O2 Eu1 O10 72.06(8)
O1 Eu1 O10 150.44(8)
O12 Eu1 N3 76.64(10)
O11 Eu1 N3 103.86(10)
O5 Eu1 N3 105.53(9)
O2 Eu1 N3 69.04(9)
O1 Eu1 N3 63.53(9)
O10 Eu1 N3 139.87(9)
O12 Eu1 O6 141.22(9)
O11 Eu1 O6 76.61(8)
O5 Eu1 O6 63.70(7)
O2 Eu1 O6 131.56(8)
O1 Eu1 O6 71.43(8)
O10 Eu1 O6 80.86(9)
N3 Eu1 O6 133.89(9)
O12 Eu1 C7 104.75(10)
O11 Eu1 C7 80.76(10)
O5 Eu1 C7 102.53(9)
O2 Eu1 C7 108.70(9)
O1 Eu1 C7 20.93(8)
O10 Eu1 C7 170.30(8)
N3 Eu1 C7 44.34(9)
O6 Eu1 C7 92.03(9)
O12 Eu1 Eu2 100.53(8)
O11 Eu1 Eu2 147.69(8)
O5 Eu1 Eu2 40.63(6)
O2 Eu1 Eu2 39.79(6)
O1 Eu1 Eu2 126.58(6)
O10 Eu1 Eu2 43.92(6)
N3 Eu1 Eu2 104.83(7)
O6 Eu1 Eu2 93.75(6)
C7 Eu1 Eu2 130.92(6)
O8 Eu2 O7 74.16(9)
O8 Eu2 O9 79.19(9)
O7 Eu2 O9 72.74(10)
O8 Eu2 O2 141.71(8)
O7 Eu2 O2 143.99(8)
O9 Eu2 O2 110.25(9)
O8 Eu2 O5 78.98(9)
O7 Eu2 O5 137.49(8)
O9 Eu2 O5 133.20(9)
O2 Eu2 O5 67.64(8)
O8 Eu2 O4 128.63(8)
O7 Eu2 O4 70.17(9)
O9 Eu2 O4 121.76(9)
O2 Eu2 O4 79.20(8)
O5 Eu2 O4 104.17(8)
O8 Eu2 O10 79.81(8)
O7 Eu2 O10 137.13(9)
O9 Eu2 O10 69.30(9)
O2 Eu2 O10 70.18(8)
O5 Eu2 O10 66.39(8)
O4 Eu2 O10 149.31(8)
O8 Eu2 N6 75.51(9)
O7 Eu2 N6 76.57(9)
O9 Eu2 N6 144.45(9)
O2 Eu2 N6 105.09(9)
O5 Eu2 N6 65.07(8)
O4 Eu2 N6 61.23(8)
O10 Eu2 N6 128.62(8)
O8 Eu2 O3 146.39(8)
O7 Eu2 O3 87.63(9)
O9 Eu2 O3 68.39(9)
O2 Eu2 O3 62.60(8)
O5 Eu2 O3 130.23(8)
O4 Eu2 O3 66.82(8)
O10 Eu2 O3 96.23(8)
N6 Eu2 O3 128.04(8)
O8 Eu2 C22 109.45(9)
O7 Eu2 C22 60.46(9)
O9 Eu2 C22 126.30(9)
O2 Eu2 C22 94.73(9)
O5 Eu2 C22 99.96(8)
O4 Eu2 C22 19.31(8)
O10 Eu2 C22 162.38(8)
N6 Eu2 C22 44.94(8)
O3 Eu2 C22 84.14(9)
O8 Eu2 Eu1 102.69(7)
O7 Eu2 Eu1 176.53(6)
O9 Eu2 Eu1 108.30(7)
O2 Eu2 Eu1 39.07(6)
O5 Eu2 Eu1 39.48(5)
O4 Eu2 Eu1 111.41(6)
O10 Eu2 Eu1 42.35(6)
N6 Eu2 Eu1 101.36(7)
O3 Eu2 Eu1 95.83(6)
C22 Eu2 Eu1 120.04(6)
C7 O1 Eu1 118.9(2)
C14 O2 Eu1 131.0(2)
C14 O2 Eu2 124.6(2)
Eu1 O2 Eu2 101.14(8)
C13 O3 C15 117.7(3)
C13 O3 Eu2 117.1(2)
C15 O3 Eu2 121.1(2)
C22 O4 Eu2 119.8(2)
C29 O5 Eu1 124.63(19)
C29 O5 Eu2 124.68(19)
Eu1 O5 Eu2 99.88(8)
C28 O6 C30 116.6(3)
C28 O6 Eu1 116.07(19)
C30 O6 Eu1 125.4(2)
C32 O7 Eu2 134.6(2)
C34 O8 Eu2 135.3(2)
C37 O9 Eu2 134.0(3)
C39 O10 Eu1 137.2(2)
C39 O10 Eu2 127.7(2)
Eu1 O10 Eu2 93.73(8)
C42 O11 Eu1 136.8(3)
C44 O12 Eu1 137.5(3)
C1 N1 H1A 120.0
C1 N1 H1B 120.0
H1A N1 H1B 120.0
C7 N2 N3 111.1(3)
C8 N3 N2 113.8(3)
C8 N3 Eu1 128.9(2)
N2 N3 Eu1 115.32(19)
C16 N4 H4A 120.0
C16 N4 H4B 120.0
H4A N4 H4B 120.0
C22 N5 N6 116.4(3)
C22 N5 H5 124(2)
N6 N5 H5 119(2)
C23 N6 N5 117.3(3)
C23 N6 Eu2 129.9(2)
N5 N6 Eu2 112.12(19)
N1 C1 C6 122.7(3)
N1 C1 C2 119.6(4)
C6 C1 C2 117.7(4)
C3 C2 C1 120.9(4)
C3 C2 H2 119.6
C1 C2 H2 119.6
C4 C3 C2 121.2(4)
C4 C3 H3 119.4
C2 C3 H3 119.4
C3 C4 C5 119.0(4)
C3 C4 H4 120.5
C5 C4 H4 120.5
C4 C5 C6 120.7(4)
C4 C5 H5A 119.6
C6 C5 H5A 119.6
C5 C6 C1 120.5(4)
C5 C6 C7 120.1(3)
C1 C6 C7 119.4(3)
O1 C7 N2 124.9(3)
O1 C7 C6 118.0(3)
N2 C7 C6 117.1(3)
O1 C7 Eu1 40.13(16)
N2 C7 Eu1 86.9(2)
C6 C7 Eu1 151.3(2)
N3 C8 C9 125.2(3)
N3 C8 H8 117.4
C9 C8 H8 117.4
C10 C9 C14 119.3(3)
C10 C9 C8 118.3(3)
C14 C9 C8 122.3(3)
C11 C10 C9 121.7(4)
C11 C10 H10 119.2
C9 C10 H10 119.2
C10 C11 C12 119.9(4)
C10 C11 H11 120.0
C12 C11 H11 120.0
C13 C12 C11 119.5(4)
C13 C12 H12 120.3
C11 C12 H12 120.3
C12 C13 O3 124.8(3)
C12 C13 C14 121.8(3)
O3 C13 C14 113.4(3)
O2 C14 C9 123.6(3)
O2 C14 C13 118.5(3)
C9 C14 C13 117.9(3)
O3 C15 H15A 109.5
O3 C15 H15B 109.5
H15A C15 H15B 109.5
O3 C15 H15C 109.5
H15A C15 H15C 109.5
H15B C15 H15C 109.5
N4 C16 C17 119.8(3)
N4 C16 C21 123.0(3)
C17 C16 C21 117.2(3)
C18 C17 C16 121.5(3)
C18 C17 H17 119.2
C16 C17 H17 119.2
C17 C18 C19 121.4(4)
C17 C18 H18 119.3
C19 C18 H18 119.3
C20 C19 C18 118.4(4)
C20 C19 H19 120.8
C18 C19 H19 120.8
C19 C20 C21 121.8(3)
C19 C20 H20 119.1
C21 C20 H20 119.1
C20 C21 C16 119.5(3)
C20 C21 C22 120.0(3)
C16 C21 C22 120.5(3)
O4 C22 N5 119.4(3)
O4 C22 C21 123.3(3)
N5 C22 C21 117.4(3)
O4 C22 Eu2 40.88(16)
N5 C22 Eu2 82.85(19)
C21 C22 Eu2 152.8(2)
N6 C23 C24 123.1(3)
N6 C23 H23 118.4
C24 C23 H23 118.4
C25 C24 C29 119.3(3)
C25 C24 C23 119.1(3)
C29 C24 C23 121.5(3)
C26 C25 C24 121.0(3)
C26 C25 H25 119.5
C24 C25 H25 119.5
C25 C26 C27 120.3(3)
C25 C26 H26 119.8
C27 C26 H26 119.8
C28 C27 C26 119.3(3)
C28 C27 H27 120.3
C26 C27 H27 120.3
C27 C28 O6 124.3(3)
C27 C28 C29 121.8(3)
O6 C28 C29 113.9(3)
O5 C29 C28 119.7(3)
O5 C29 C24 122.0(3)
C28 C29 C24 118.3(3)
O6 C30 H30A 109.5
O6 C30 H30B 109.5
H30A C30 H30B 109.5
O6 C30 H30C 109.5
H30A C30 H30C 109.5
H30B C30 H30C 109.5
C32 C31 H31A 109.5
C32 C31 H31B 109.5
H31A C31 H31B 109.5
C32 C31 H31C 109.5
H31A C31 H31C 109.5
H31B C31 H31C 109.5
O7 C32 C33 124.6(4)
O7 C32 C31 115.6(4)
C33 C32 C31 119.8(4)
C34 C33 C32 125.5(4)
C34 C33 H33 117.2
C32 C33 H33 117.2
O8 C34 C33 124.8(4)
O8 C34 C35 115.3(4)
C33 C34 C35 119.9(4)
C34 C35 H35A 109.5
C34 C35 H35B 109.5
H35A C35 H35B 109.5
C34 C35 H35C 109.5
H35A C35 H35C 109.5
H35B C35 H35C 109.5
C37 C36 H36A 109.5
C37 C36 H36B 109.5
H36A C36 H36B 109.5
C37 C36 H36C 109.5
H36A C36 H36C 109.5
H36B C36 H36C 109.5
O9 C37 C38 124.4(4)
O9 C37 C36 116.7(4)
C38 C37 C36 118.9(4)
C39 C38 C37 125.2(4)
C39 C38 H38 117.4
C37 C38 H38 117.4
O10 C39 C38 125.1(4)
O10 C39 C40 115.6(4)
C38 C39 C40 119.3(4)
C39 C40 H40A 109.5
C39 C40 H40B 109.5
H40A C40 H40B 109.5
C39 C40 H40C 109.5
H40A C40 H40C 109.5
H40B C40 H40C 109.5
C42 C41 H41A 109.5
C42 C41 H41B 109.5
H41A C41 H41B 109.5
C42 C41 H41C 109.5
H41A C41 H41C 109.5
H41B C41 H41C 109.5
O11 C42 C43 124.2(4)
O11 C42 C41 115.5(4)
C43 C42 C41 120.3(4)
C42 C43 C44 124.5(4)
C42 C43 H43 117.7
C44 C43 H43 117.7
O12 C44 C43 124.2(4)
O12 C44 C45 116.3(5)
C43 C44 C45 119.5(4)
C44 C45 H45A 109.5
C44 C45 H45B 109.5
H45A C45 H45B 109.5
C44 C45 H45C 109.5
H45A C45 H45C 109.5
H45B C45 H45C 109.5
C46 O13 H13 109.5
O13 C46 C47 110.7(5)
O13 C46 H46A 109.5
C47 C46 H46A 109.5
O13 C46 H46B 109.5
C47 C46 H46B 109.5
H46A C46 H46B 108.1
C46 C47 H47A 109.5
C46 C47 H47B 109.5
H47A C47 H47B 109.5
C46 C47 H47C 109.5
H47A C47 H47C 109.5
H47B C47 H47C 109.5
C48 O14 H14 109.5
O14 C48 C49 112.2(5)
O14 C48 H48A 109.2
C49 C48 H48A 109.2
O14 C48 H48B 109.2
C49 C48 H48B 109.2
H48A C48 H48B 107.9
C48 C49 H49A 109.5
C48 C49 H49B 109.5
H49A C49 H49B 109.5
C48 C49 H49C 109.5
H49A C49 H49C 109.5
H49B C49 H49C 109.5
C50 O15 H15 109.5
O15 C50 C51 110.7(6)
O15 C50 H50A 109.5
C51 C50 H50A 109.5
O15 C50 H50B 109.5
C51 C50 H50B 109.5
H50A C50 H50B 108.1
C50 C51 H51A 109.5
C50 C51 H51B 109.5
H51A C51 H51B 109.5
C50 C51 H51C 109.5
H51A C51 H51C 109.5
H51B C51 H51C 109.5

loop_
_geom_bond_atom_site_label_1
_geom_bond_atom_site_label_2
_geom_bond_distance
Eu1 O12 2.317(3)
Eu1 O11 2.336(3)
Eu1 O5 2.356(2)
Eu1 O2 2.345(2)
Eu1 O1 2.350(3)
Eu1 O10 2.465(3)
Eu1 N3 2.532(3)
Eu1 O6 2.610(2)
Eu1 C7 3.191(4)
Eu1 Eu2 3.6506(11)
Eu2 O8 2.325(2)
Eu2 O7 2.344(3)
Eu2 O9 2.378(3)
Eu2 O2 2.381(2)
Eu2 O5 2.413(2)
Eu2 O4 2.470(2)
Eu2 O10 2.538(2)
Eu2 N6 2.610(3)
Eu2 O3 2.596(2)
Eu2 C22 3.275(3)
O1 C7 1.303(4)
O2 C14 1.319(4)
O3 C13 1.377(4)
O3 C15 1.441(4)
O4 C22 1.248(4)
O5 C29 1.335(4)
O6 C28 1.392(4)
O6 C30 1.434(4)
O7 C32 1.251(4)
O8 C34 1.260(5)
O9 C37 1.250(5)
O10 C39 1.278(4)
O11 C42 1.276(5)
O12 C44 1.255(5)
N1 C1 1.362(5)
N1 H1A 0.8800
N1 H1B 0.8800
N2 C7 1.311(4)
N2 N3 1.410(4)
N3 C8 1.291(4)
N4 C16 1.366(5)
N4 H4A 0.8800
N4 H4B 0.8800
N5 C22 1.357(4)
N5 N6 1.387(4)
N5 H5 0.893(10)
N6 C23 1.270(4)
C1 C6 1.409(5)
C1 C2 1.406(5)
C2 C3 1.371(7)
C2 H2 0.9500
C3 C4 1.387(7)
C3 H3 0.9500
C4 C5 1.384(6)
C4 H4 0.9500
C5 C6 1.389(5)
C5 H5A 0.9500
C6 C7 1.477(5)
C8 C9 1.440(5)
C8 H8 0.9500
C9 C10 1.402(5)
C9 C14 1.412(5)
C10 C11 1.374(6)
C10 H10 0.9500
C11 C12 1.392(6)
C11 H11 0.9500
C12 C13 1.386(5)
C12 H12 0.9500
C13 C14 1.414(5)
C15 H15A 0.9800
C15 H15B 0.9800
C15 H15C 0.9800
C16 C17 1.407(5)
C16 C21 1.421(5)
C17 C18 1.366(6)
C17 H17 0.9500
C18 C19 1.378(5)
C18 H18 0.9500
C19 C20 1.386(5)
C19 H19 0.9500
C20 C21 1.388(5)
C20 H20 0.9500
C21 C22 1.466(5)
C23 C24 1.449(5)
C23 H23 0.9500
C24 C25 1.403(5)
C24 C29 1.415(5)
C25 C26 1.371(5)
C25 H25 0.9500
C26 C27 1.399(5)
C26 H26 0.9500
C27 C28 1.379(5)
C27 H27 0.9500
C28 C29 1.402(5)
C30 H30A 0.9800
C30 H30B 0.9800
C30 H30C 0.9800
C31 C32 1.498(5)
C31 H31A 0.9800
C31 H31B 0.9800
C31 H31C 0.9800
C32 C33 1.399(6)
C33 C34 1.395(6)
C33 H33 0.9500
C34 C35 1.514(5)
C35 H35A 0.9800
C35 H35B 0.9800
C35 H35C 0.9800
C36 C37 1.510(6)
C36 H36A 0.9800
C36 H36B 0.9800
C36 H36C 0.9800
C37 C38 1.403(6)
C38 C39 1.375(5)
C38 H38 0.9500
C39 C40 1.519(5)
C40 H40A 0.9800
C40 H40B 0.9800
C40 H40C 0.9800
C41 C42 1.510(6)
C41 H41A 0.9800
C41 H41B 0.9800
C41 H41C 0.9800
C42 C43 1.373(6)
C43 C44 1.395(6)
C43 H43 0.9500
C44 C45 1.517(6)
C45 H45A 0.9800
C45 H45B 0.9800
C45 H45C 0.9800
O13 C46 1.390(6)
O13 H13 0.8400
C46 C47 1.420(10)
C46 H46A 0.9900
C46 H46B 0.9900
C47 H47A 0.9800
C47 H47B 0.9800
C47 H47C 0.9800
O14 C48 1.420(5)
O14 H14 0.8400
C48 C49 1.498(8)
C48 H48A 0.9900
C48 H48B 0.9900
C49 H49A 0.9800
C49 H49B 0.9800
C49 H49C 0.9800
O15 C50 1.430(7)
O15 H15 0.8400
C50 C51 1.459(9)
C50 H50A 0.9900
C50 H50B 0.9900
C51 H51A 0.9800
C51 H51B 0.9800
C51 H51C 0.9800

loop_
_geom_torsion_atom_site_label_1
_geom_torsion_atom_site_label_2
_geom_torsion_atom_site_label_3
_geom_torsion_atom_site_label_4
_geom_torsion
C7 N2 N3 C8 -176.9(3)
C7 N2 N3 Eu1 17.5(3)
C22 N5 N6 C23 -165.9(3)
C22 N5 N6 Eu2 22.5(3)
N1 C1 C2 C3 -176.9(4)
C6 C1 C2 C3 0.9(6)
C1 C2 C3 C4 -0.9(7)
C2 C3 C4 C5 0.9(7)
C3 C4 C5 C6 -0.9(6)
C4 C5 C6 C1 0.9(6)
C4 C5 C6 C7 179.1(4)
N1 C1 C6 C5 176.8(3)
C2 C1 C6 C5 -0.9(5)
N1 C1 C6 C7 -1.4(5)
C2 C1 C6 C7 -179.0(3)
Eu1 O1 C7 N2 -21.9(4)
Eu1 O1 C7 C6 155.7(2)
N3 N2 C7 O1 1.4(5)
N3 N2 C7 C6 -176.2(3)
N3 N2 C7 Eu1 -12.5(2)
C5 C6 C7 O1 129.7(4)
C1 C6 C7 O1 -52.1(4)
C5 C6 C7 N2 -52.5(5)
C1 C6 C7 N2 125.7(4)
C5 C6 C7 Eu1 163.2(3)
C1 C6 C7 Eu1 -18.6(6)
N2 N3 C8 C9 178.6(3)
Eu1 N3 C8 C9 -18.2(5)
N3 C8 C9 C10 171.4(4)
N3 C8 C9 C14 -11.8(6)
C14 C9 C10 C11 -0.1(6)
C8 C9 C10 C11 176.8(4)
C9 C10 C11 C12 -0.7(7)
C10 C11 C12 C13 0.2(7)
C11 C12 C13 O3 179.2(4)
C11 C12 C13 C14 1.1(6)
C15 O3 C13 C12 8.5(5)
Eu2 O3 C13 C12 166.1(3)
C15 O3 C13 C14 -173.2(3)
Eu2 O3 C13 C14 -15.6(4)
Eu1 O2 C14 C9 41.7(5)
Eu2 O2 C14 C9 -162.6(3)
Eu1 O2 C14 C13 -140.4(3)
Eu2 O2 C14 C13 15.3(4)
C10 C9 C14 O2 179.1(3)
C8 C9 C14 O2 2.3(6)
C10 C9 C14 C13 1.3(5)
C8 C9 C14 C13 -175.5(3)
C12 C13 C14 O2 -179.7(3)
O3 C13 C14 O2 1.9(5)
C12 C13 C14 C9 -1.8(5)
O3 C13 C14 C9 179.8(3)
N4 C16 C17 C18 -178.3(4)
C21 C16 C17 C18 3.5(6)
C16 C17 C18 C19 -0.4(6)
C17 C18 C19 C20 -1.5(6)
C18 C19 C20 C21 0.2(6)
C19 C20 C21 C16 3.0(6)
C19 C20 C21 C22 -178.4(4)
N4 C16 C21 C20 177.1(4)
C17 C16 C21 C20 -4.7(5)
N4 C16 C21 C22 -1.5(5)
C17 C16 C21 C22 176.6(3)
Eu2 O4 C22 N5 -29.8(4)
Eu2 O4 C22 C21 150.2(3)
N6 N5 C22 O4 2.6(5)
N6 N5 C22 C21 -177.4(3)
N6 N5 C22 Eu2 -16.5(3)
C20 C21 C22 O4 -156.1(3)
C16 C21 C22 O4 22.6(5)
C20 C21 C22 N5 24.0(5)
C16 C21 C22 N5 -157.4(3)
C20 C21 C22 Eu2 -110.7(5)
C16 C21 C22 Eu2 68.0(6)
N5 N6 C23 C24 175.9(3)
Eu2 N6 C23 C24 -14.2(5)
N6 C23 C24 C25 163.2(3)
N6 C23 C24 C29 -20.3(5)
C29 C24 C25 C26 1.1(5)
C23 C24 C25 C26 177.8(3)
C24 C25 C26 C27 -1.4(6)
C25 C26 C27 C28 0.5(6)
C26 C27 C28 O6 -179.1(3)
C26 C27 C28 C29 0.5(5)
C30 O6 C28 C27 3.3(5)
Eu1 O6 C28 C27 168.2(3)
C30 O6 C28 C29 -176.4(3)
Eu1 O6 C28 C29 -11.5(4)
Eu1 O5 C29 C28 10.8(4)
Eu2 O5 C29 C28 -126.2(3)
Eu1 O5 C29 C24 -166.2(2)
Eu2 O5 C29 C24 56.8(4)
C27 C28 C29 O5 -177.9(3)
O6 C28 C29 O5 1.8(4)
C27 C28 C29 C24 -0.8(5)
O6 C28 C29 C24 178.9(3)
C25 C24 C29 O5 177.0(3)
C23 C24 C29 O5 0.4(5)
C25 C24 C29 C28 -0.1(5)
C23 C24 C29 C28 -176.6(3)
Eu2 O7 C32 C33 -13.5(6)
Eu2 O7 C32 C31 166.6(3)
O7 C32 C33 C34 3.3(7)
C31 C32 C33 C34 -176.8(4)
Eu2 O8 C34 C33 -2.2(6)
Eu2 O8 C34 C35 177.3(3)
C32 C33 C34 O8 4.5(7)
C32 C33 C34 C35 -174.9(4)
Eu2 O9 C37 C38 25.5(6)
Eu2 O9 C37 C36 -155.7(3)
O9 C37 C38 C39 8.5(7)
C36 C37 C38 C39 -170.2(4)
Eu1 O10 C39 C38 170.6(3)
Eu2 O10 C39 C38 -26.4(5)
Eu1 O10 C39 C40 -8.4(5)
Eu2 O10 C39 C40 154.6(3)
C37 C38 C39 O10 -5.6(6)
C37 C38 C39 C40 173.5(4)
Eu1 O11 C42 C43 0.7(7)
Eu1 O11 C42 C41 -178.0(3)
O11 C42 C43 C44 0.5(8)
C41 C42 C43 C44 179.1(5)
Eu1 O12 C44 C43 -11.0(7)
Eu1 O12 C44 C45 167.6(3)
C42 C43 C44 O12 4.3(8)
C42 C43 C44 C45 -174.3(5)
